data_4516187
loop_
_publ_author_name
'Chandrasekhar, Vadapalli'
'Mahanti, Bani'
'Pandey, Mrituanjay D.'
'Narayanan, R. Suriya'

_publ_section_title
;
 Cyclometalated Ir(III) Complex as a Metalloligand and a Selective Cu(II)
 Sensor: Synthesis and Structural Characterization of a Heterometallic
 Tetranuclear Ir(III)/Cu(II) Complex.
;
_journal_issue 3
_journal_name_full 'ACS omega'
_journal_page_first 2786
_journal_page_last 2792
_journal_paper_doi 10.1021/acsomega.8b00042
_journal_volume 3
_journal_year 2018
_chemical_formula_moiety 'C80 H56 Cl2 Cu2 Ir2 N12 O4'
_chemical_formula_sum 'C80 H56 Cl2 Cu2 Ir2 N12 O4'
_chemical_formula_weight 1831.74
_space_group_crystal_system triclinic
_space_group_IT_number 2
_space_group_name_Hall '-P 1'
_space_group_name_H-M_alt 'P -1'
_atom_sites_solution_hydrogens geom
_atom_sites_solution_primary direct
_audit_creation_date 2016-08-02
_audit_creation_method
;
Olex2 1.2-alpha
(compiled 2016.02.24 svn.r3266 for OlexSys, GUI svn.r5155)
;
_cell_angle_alpha 75.832(3)
_cell_angle_beta 67.388(3)
_cell_angle_gamma 74.135(3)
_cell_formula_units_Z 1
_cell_length_a 12.147(2)
_cell_length_b 12.958(2)
_cell_length_c 14.044(3)
_cell_measurement_reflns_used 4939
_cell_measurement_temperature 100(2)
_cell_measurement_theta_max 28.27
_cell_measurement_theta_min 2.22
_cell_volume 1938.5(6)
_computing_cell_refinement 'SAINT v6.45A (Bruker, 2003)'
_computing_data_reduction 'SAINT v6.45A (Bruker, 2003)'
_computing_molecular_graphics 'Olex2 (Dolomanov et al., 2009)'
_computing_publication_material 'Olex2 (Dolomanov et al., 2009)'
_computing_structure_refinement 'ShelXL (Sheldrick, 2015)'
_computing_structure_solution 'XS (Sheldrick, 2008)'
_diffrn_ambient_temperature 100(2)
_diffrn_measured_fraction_theta_full 0.971
_diffrn_measured_fraction_theta_max 0.971
_diffrn_measurement_device_type 'CCD area detector'
_diffrn_measurement_method 'phi and omega scans'
_diffrn_radiation_monochromator graphite
_diffrn_radiation_type MoK\a
_diffrn_radiation_wavelength 0.71073
_diffrn_reflns_av_R_equivalents 0.0243
_diffrn_reflns_av_unetI/netI 0.0575
_diffrn_reflns_Laue_measured_fraction_full 0.971
_diffrn_reflns_Laue_measured_fraction_max 0.971
_diffrn_reflns_limit_h_max 11
_diffrn_reflns_limit_h_min -16
_diffrn_reflns_limit_k_max 17
_diffrn_reflns_limit_k_min -16
_diffrn_reflns_limit_l_max 18
_diffrn_reflns_limit_l_min -18
_diffrn_reflns_number 12488
_diffrn_reflns_point_group_measured_fraction_full 0.971
_diffrn_reflns_point_group_measured_fraction_max 0.971
_diffrn_reflns_theta_full 25.999
_diffrn_reflns_theta_max 25.999
_diffrn_reflns_theta_min 1.989
_exptl_absorpt_coefficient_mu 4.087
_exptl_absorpt_correction_T_max 1.0
_exptl_absorpt_correction_T_min 0.703271
_exptl_absorpt_correction_type multi-scan
_exptl_absorpt_process_details
;
SADABS v.2.10 (Bruker,2003) was used for absorption correction.
R(int) was 0.0617 before and 0.0224 after correction.
The Ratio of minimum to maximum transmission is 0.7033.
The \l/2 correction factor is 0.0015.
;
_exptl_crystal_colour brown
_exptl_crystal_colour_primary brown
_exptl_crystal_density_diffrn 1.569
_exptl_crystal_density_method 'not measured'
_exptl_crystal_description block
_exptl_crystal_F_000 898
_exptl_crystal_size_max 0.11
_exptl_crystal_size_mid 0.08
_exptl_crystal_size_min 0.05
_refine_diff_density_max 1.530
_refine_diff_density_min -1.145
_refine_diff_density_rms 0.162
_refine_ls_extinction_method none
_refine_ls_goodness_of_fit_ref 1.084
_refine_ls_hydrogen_treatment constr
_refine_ls_matrix_type full
_refine_ls_number_parameters 460
_refine_ls_number_reflns 7376
_refine_ls_number_restraints 0
_refine_ls_restrained_S_all 1.084
_refine_ls_R_factor_all 0.0455
_refine_ls_R_factor_gt 0.0392
_refine_ls_shift/su_max 0.001
_refine_ls_shift/su_mean 0.000
_refine_ls_structure_factor_coef Fsqd
_refine_ls_weighting_details 'w=1/[\s^2^(Fo^2^)+(0.0651P)^2^] where P=(Fo^2^+2Fc^2^)/3'
_refine_ls_weighting_scheme calc
_refine_ls_wR_factor_gt 0.1048
_refine_ls_wR_factor_ref 0.1087
_reflns_Friedel_coverage 0.000
_reflns_number_gt 6439
_reflns_number_total 7376
_reflns_threshold_expression 'I > 2\s(I)'
_cod_data_source_file ao8b00042_si_002.cif
_cod_data_source_block 1497275
_cod_database_code 4516187
_shelx_space_group_comment
;
The symmetry employed for this shelxl refinement is uniquely defined
by the following loop, which should always be used as a source of
symmetry information in preference to the above space-group names.
They are only intended as comments.
;
_olex2_refinement_description
;
1. Fixed Uiso
 At 1.2 times of:
  All C(H) groups
2.a Aromatic/amide H refined with riding coordinates:
 C2(H2), C3(H3), C4(H4), C5(H5), C8(H8), C9(H9), C10(H10), C11(H11), C13(H13),
 C14(H14), C15(H15), C16(H16), C19(H19), C20(H20), C21(H21), C22(H22), C23(H23),
  C24(H24), C25(H25), C26(H26), C30(H30), C31(H31), C32(H32), C33(H33),
 C37(H37), C38(H38), C39(H39), C40(H40)
;
_shelx_shelxl_version_number 2016/4
_olex2_submission_special_instructions 'No special instructions were received'

loop_
_space_group_symop_operation_xyz
'x, y, z'
'-x, -y, -z'

loop_
_atom_site_label
_atom_site_type_symbol
_atom_site_fract_x
_atom_site_fract_y
_atom_site_fract_z
_atom_site_U_iso_or_equiv
_atom_site_adp_type
_atom_site_occupancy
_atom_site_site_symmetry_order
_atom_site_calc_flag
_atom_site_refinement_flags_posn
Ir1 Ir 0.13661(2) 0.18534(2) 0.68154(2) 0.01677(9) Uani 1 1 d .
Cu1 Cu 0.37250(6) 0.08016(5) 0.96882(5) 0.01930(16) Uani 1 1 d .
Cl1 Cl 0.41503(14) -0.09865(12) 1.04587(11) 0.0266(3) Uani 1 1 d .
O1 O 0.3932(3) 0.0369(3) 0.8365(3) 0.0202(8) Uani 1 1 d .
O2 O 0.2009(4) 0.3966(3) 0.9599(3) 0.0249(9) Uani 1 1 d .
N1 N 0.2542(4) 0.0962(4) 0.5687(4) 0.0197(10) Uani 1 1 d .
N2 N 0.0099(4) 0.2831(4) 0.7834(3) 0.0181(10) Uani 1 1 d .
N3 N 0.1134(4) 0.0468(4) 0.8014(3) 0.0194(10) Uani 1 1 d .
N4 N 0.2833(4) 0.1657(4) 0.7416(3) 0.0179(10) Uani 1 1 d .
N5 N 0.3183(4) 0.2315(4) 0.9104(3) 0.0188(10) Uani 1 1 d .
N6 N 0.2638(4) 0.1350(4) 1.1040(4) 0.0222(11) Uani 1 1 d .
C1 C 0.1718(5) 0.3075(5) 0.5616(4) 0.0183(11) Uani 1 1 d .
C2 C 0.1272(6) 0.4195(5) 0.5596(5) 0.0265(13) Uani 1 1 d .
H2 H 0.071388 0.445954 0.621704 0.032 Uiso 1 1 calc R
C3 C 0.1638(6) 0.4933(5) 0.4674(5) 0.0340(15) Uani 1 1 d .
H3 H 0.134510 0.569073 0.468151 0.041 Uiso 1 1 calc R
C4 C 0.2403(6) 0.4570(6) 0.3775(5) 0.0357(16) Uani 1 1 d .
H4 H 0.263448 0.507465 0.315265 0.043 Uiso 1 1 calc R
C5 C 0.2856(6) 0.3462(6) 0.3754(5) 0.0321(15) Uani 1 1 d .
H5 H 0.339864 0.321752 0.311905 0.039 Uiso 1 1 calc R
C6 C 0.2525(5) 0.2724(5) 0.4644(4) 0.0245(13) Uani 1 1 d .
C7 C 0.2975(5) 0.1556(5) 0.4694(4) 0.0224(13) Uani 1 1 d .
C8 C 0.3783(6) 0.0998(6) 0.3867(5) 0.0350(16) Uani 1 1 d .
H8 H 0.410239 0.139531 0.319176 0.042 Uiso 1 1 calc R
C9 C 0.4115(6) -0.0121(6) 0.4028(5) 0.0388(18) Uani 1 1 d .
H9 H 0.464653 -0.049430 0.346398 0.047 Uiso 1 1 calc R
C10 C 0.3665(6) -0.0692(6) 0.5018(5) 0.0304(15) Uani 1 1 d .
H10 H 0.388329 -0.146224 0.514250 0.036 Uiso 1 1 calc R
C11 C 0.2901(6) -0.0130(5) 0.5817(5) 0.0272(14) Uani 1 1 d .
H11 H 0.260861 -0.052925 0.649637 0.033 Uiso 1 1 calc R
C12 C -0.0127(5) 0.1889(4) 0.6491(4) 0.0171(11) Uani 1 1 d .
C13 C -0.0190(6) 0.1405(5) 0.5718(5) 0.0234(13) Uani 1 1 d .
H13 H 0.053186 0.104248 0.525191 0.028 Uiso 1 1 calc R
C14 C -0.1310(6) 0.1463(5) 0.5644(5) 0.0251(13) Uani 1 1 d .
H14 H -0.134217 0.114649 0.511498 0.030 Uiso 1 1 calc R
C15 C -0.2374(6) 0.1963(5) 0.6311(5) 0.0297(14) Uani 1 1 d .
H15 H -0.313186 0.196774 0.625766 0.036 Uiso 1 1 calc R
C16 C -0.2342(6) 0.2467(5) 0.7072(5) 0.0240(13) Uani 1 1 d .
H16 H -0.307034 0.282984 0.753145 0.029 Uiso 1 1 calc R
C17 C -0.1207(5) 0.2421(5) 0.7139(4) 0.0187(12) Uani 1 1 d .
C18 C -0.1073(6) 0.2956(4) 0.7891(4) 0.0189(12) Uani 1 1 d .
C19 C -0.2015(6) 0.3608(5) 0.8569(4) 0.0241(13) Uani 1 1 d .
H19 H -0.283271 0.369601 0.860792 0.029 Uiso 1 1 calc R
C20 C -0.1742(6) 0.4125(5) 0.9184(5) 0.0281(14) Uani 1 1 d .
H20 H -0.237694 0.456609 0.964944 0.034 Uiso 1 1 calc R
C21 C -0.0545(5) 0.4000(5) 0.9119(4) 0.0234(13) Uani 1 1 d .
H21 H -0.034506 0.435289 0.953173 0.028 Uiso 1 1 calc R
C22 C 0.0344(6) 0.3348(5) 0.8439(4) 0.0235(13) Uani 1 1 d .
H22 H 0.116597 0.325671 0.839059 0.028 Uiso 1 1 calc R
C23 C 0.0226(6) -0.0061(5) 0.8358(5) 0.0288(14) Uani 1 1 d .
H23 H -0.042411 0.021462 0.808920 0.035 Uiso 1 1 calc R
C24 C 0.0187(7) -0.1002(6) 0.9095(6) 0.0399(18) Uani 1 1 d .
H24 H -0.049044 -0.134621 0.933601 0.048 Uiso 1 1 calc R
C25 C 0.1135(8) -0.1430(6) 0.9473(7) 0.048(2) Uani 1 1 d .
H25 H 0.113872 -0.208130 0.996396 0.058 Uiso 1 1 calc R
C26 C 0.2099(6) -0.0872(5) 0.9108(5) 0.0314(15) Uani 1 1 d .
H26 H 0.277156 -0.114239 0.934897 0.038 Uiso 1 1 calc R
C27 C 0.2058(5) 0.0079(5) 0.8392(4) 0.0203(12) Uani 1 1 d .
C28 C 0.3018(5) 0.0737(4) 0.8042(4) 0.0189(12) Uani 1 1 d .
C29 C 0.3579(5) 0.2430(4) 0.7216(4) 0.0188(12) Uani 1 1 d .
C30 C 0.4139(5) 0.2883(4) 0.6180(4) 0.0199(12) Uani 1 1 d .
H30 H 0.406296 0.263865 0.562738 0.024 Uiso 1 1 calc R
C31 C 0.4791(5) 0.3668(5) 0.5953(5) 0.0226(12) Uani 1 1 d .
H31 H 0.516048 0.396701 0.524541 0.027 Uiso 1 1 calc R
C32 C 0.4921(5) 0.4037(5) 0.6744(5) 0.0253(13) Uani 1 1 d .
H32 H 0.537553 0.458597 0.658276 0.030 Uiso 1 1 calc R
C33 C 0.4380(5) 0.3594(5) 0.7772(5) 0.0231(13) Uani 1 1 d .
H33 H 0.445734 0.384902 0.831776 0.028 Uiso 1 1 calc R
C34 C 0.3721(5) 0.2777(5) 0.8019(4) 0.0198(12) Uani 1 1 d .
C35 C 0.2456(5) 0.2979(5) 0.9768(4) 0.0221(12) Uani 1 1 d .
C36 C 0.2107(5) 0.2409(5) 1.0897(4) 0.0226(12) Uani 1 1 d .
C37 C 0.1315(6) 0.2925(5) 1.1707(5) 0.0285(14) Uani 1 1 d .
H37 H 0.094599 0.367007 1.158549 0.034 Uiso 1 1 calc R
C38 C 0.1051(7) 0.2351(5) 1.2715(5) 0.0360(16) Uani 1 1 d .
H38 H 0.052191 0.270394 1.329320 0.043 Uiso 1 1 calc R
C39 C 0.1563(7) 0.1268(5) 1.2868(5) 0.0343(16) Uani 1 1 d .
H39 H 0.136018 0.085026 1.354666 0.041 Uiso 1 1 calc R
C40 C 0.2395(6) 0.0787(5) 1.1997(5) 0.0293(14) Uani 1 1 d .
H40 H 0.278858 0.004722 1.209634 0.035 Uiso 1 1 calc R

loop_
_atom_site_aniso_label
_atom_site_aniso_U_11
_atom_site_aniso_U_22
_atom_site_aniso_U_33
_atom_site_aniso_U_23
_atom_site_aniso_U_13
_atom_site_aniso_U_12
Ir1 0.01508(13) 0.02158(13) 0.01295(12) -0.00323(8) -0.00399(9) -0.00325(9)
Cu1 0.0190(4) 0.0222(4) 0.0157(3) -0.0031(3) -0.0064(3) -0.0017(3)
Cl1 0.0246(8) 0.0282(8) 0.0261(7) -0.0009(6) -0.0106(6) -0.0039(6)
O1 0.014(2) 0.024(2) 0.0214(19) -0.0049(16) -0.0077(17) 0.0012(16)
O2 0.026(2) 0.024(2) 0.023(2) -0.0075(17) -0.0079(18) 0.0003(18)
N1 0.016(2) 0.026(3) 0.022(2) -0.007(2) -0.012(2) -0.001(2)
N2 0.018(3) 0.020(2) 0.015(2) -0.0039(19) -0.005(2) -0.0004(19)
N3 0.017(3) 0.023(3) 0.016(2) -0.0052(19) -0.002(2) -0.005(2)
N4 0.016(2) 0.021(2) 0.017(2) -0.0021(19) -0.006(2) -0.0048(19)
N5 0.018(3) 0.021(2) 0.017(2) -0.0004(19) -0.008(2) -0.0025(19)
N6 0.021(3) 0.030(3) 0.017(2) -0.003(2) -0.010(2) -0.002(2)
C1 0.014(3) 0.027(3) 0.010(2) 0.001(2) -0.002(2) -0.006(2)
C2 0.023(3) 0.025(3) 0.026(3) -0.005(3) -0.003(3) -0.003(3)
C3 0.027(4) 0.031(4) 0.040(4) 0.008(3) -0.015(3) -0.006(3)
C4 0.033(4) 0.045(4) 0.027(3) 0.010(3) -0.014(3) -0.012(3)
C5 0.027(4) 0.052(4) 0.018(3) -0.003(3) -0.006(3) -0.014(3)
C6 0.012(3) 0.042(4) 0.016(3) -0.001(3) -0.003(2) -0.005(3)
C7 0.013(3) 0.040(4) 0.015(3) -0.010(2) -0.001(2) -0.008(3)
C8 0.034(4) 0.052(4) 0.024(3) -0.016(3) -0.005(3) -0.015(3)
C9 0.025(4) 0.057(5) 0.040(4) -0.034(4) -0.004(3) -0.002(3)
C10 0.020(3) 0.044(4) 0.032(3) -0.021(3) -0.009(3) -0.001(3)
C11 0.022(3) 0.027(3) 0.038(4) -0.010(3) -0.015(3) -0.002(3)
C12 0.013(3) 0.019(3) 0.016(3) -0.001(2) -0.003(2) -0.002(2)
C13 0.020(3) 0.024(3) 0.029(3) -0.010(2) -0.012(3) 0.003(2)
C14 0.032(4) 0.024(3) 0.024(3) -0.002(2) -0.016(3) -0.006(3)
C15 0.029(4) 0.028(3) 0.037(4) -0.001(3) -0.017(3) -0.008(3)
C16 0.020(3) 0.026(3) 0.025(3) -0.003(2) -0.009(3) -0.002(2)
C17 0.012(3) 0.028(3) 0.014(3) 0.001(2) -0.006(2) -0.005(2)
C18 0.027(3) 0.017(3) 0.012(2) 0.001(2) -0.005(2) -0.009(2)
C19 0.021(3) 0.028(3) 0.020(3) 0.000(2) -0.005(2) -0.004(3)
C20 0.033(4) 0.022(3) 0.025(3) -0.008(3) -0.007(3) 0.001(3)
C21 0.022(3) 0.026(3) 0.020(3) -0.008(2) -0.003(3) -0.005(3)
C22 0.023(3) 0.025(3) 0.021(3) -0.002(2) -0.008(3) -0.005(3)
C23 0.031(4) 0.030(3) 0.031(3) 0.004(3) -0.017(3) -0.012(3)
C24 0.042(4) 0.039(4) 0.049(4) 0.013(3) -0.030(4) -0.021(3)
C25 0.065(6) 0.032(4) 0.068(5) 0.021(4) -0.051(5) -0.025(4)
C26 0.030(4) 0.032(4) 0.034(3) 0.004(3) -0.018(3) -0.008(3)
C27 0.020(3) 0.025(3) 0.019(3) -0.007(2) -0.008(2) -0.004(2)
C28 0.021(3) 0.020(3) 0.018(3) -0.005(2) -0.011(2) 0.002(2)
C29 0.015(3) 0.017(3) 0.022(3) -0.003(2) -0.004(2) -0.002(2)
C30 0.015(3) 0.023(3) 0.020(3) -0.003(2) -0.006(2) -0.001(2)
C31 0.011(3) 0.028(3) 0.022(3) -0.001(2) -0.002(2) -0.001(2)
C32 0.014(3) 0.028(3) 0.032(3) -0.003(3) -0.006(3) -0.006(2)
C33 0.013(3) 0.032(3) 0.024(3) -0.008(3) -0.004(2) -0.002(2)
C34 0.016(3) 0.021(3) 0.020(3) -0.004(2) -0.004(2) -0.003(2)
C35 0.019(3) 0.026(3) 0.023(3) -0.006(2) -0.010(3) -0.002(2)
C36 0.019(3) 0.026(3) 0.023(3) -0.006(2) -0.006(3) -0.004(2)
C37 0.031(4) 0.025(3) 0.027(3) -0.008(3) -0.007(3) -0.003(3)
C38 0.042(4) 0.034(4) 0.029(3) -0.011(3) -0.005(3) -0.010(3)
C39 0.044(4) 0.035(4) 0.019(3) -0.005(3) -0.007(3) -0.006(3)
C40 0.030(4) 0.038(4) 0.020(3) -0.006(3) -0.007(3) -0.007(3)

loop_
_atom_type_symbol
_atom_type_description
_atom_type_scat_dispersion_real
_atom_type_scat_dispersion_imag
_atom_type_scat_source
C C 0.0033 0.0016 'International Tables Vol C Tables 4.2.6.8 and 6.1.1.4'
H H 0.0000 0.0000 'International Tables Vol C Tables 4.2.6.8 and 6.1.1.4'
Cl Cl 0.1484 0.1585 'International Tables Vol C Tables 4.2.6.8 and 6.1.1.4'
Cu Cu 0.3201 1.2651 'International Tables Vol C Tables 4.2.6.8 and 6.1.1.4'
Ir Ir -1.4442 7.9887 'International Tables Vol C Tables 4.2.6.8 and 6.1.1.4'
N N 0.0061 0.0033 'International Tables Vol C Tables 4.2.6.8 and 6.1.1.4'
O O 0.0106 0.0060 'International Tables Vol C Tables 4.2.6.8 and 6.1.1.4'

loop_
_geom_angle_atom_site_label_1
_geom_angle_atom_site_label_2
_geom_angle_atom_site_label_3
_geom_angle
_geom_angle_site_symmetry_3
N1 Ir1 N2 173.91(17) .
N1 Ir1 N3 93.87(18) .
N1 Ir1 N4 88.98(17) .
N2 Ir1 N3 90.43(18) .
N2 Ir1 N4 96.22(18) .
N3 Ir1 N4 76.28(17) .
C1 Ir1 N1 81.4(2) .
C1 Ir1 N2 94.4(2) .
C1 Ir1 N3 174.99(19) .
C1 Ir1 N4 101.93(19) .
C1 Ir1 C12 87.3(2) .
C12 Ir1 N1 95.11(19) .
C12 Ir1 N2 80.2(2) .
C12 Ir1 N3 94.73(19) .
C12 Ir1 N4 170.39(18) .
Cl1 Cu1 Cl1 88.40(5) 2_657
O1 Cu1 Cl1 106.24(12) 2_657
O1 Cu1 Cl1 92.26(12) .
O1 Cu1 N6 150.28(18) .
N5 Cu1 Cl1 174.05(15) .
N5 Cu1 Cl1 97.09(14) 2_657
N5 Cu1 O1 88.44(17) .
N5 Cu1 N6 81.66(19) .
N6 Cu1 Cl1 94.90(14) .
N6 Cu1 Cl1 102.76(14) 2_657
Cu1 Cl1 Cu1 91.60(5) 2_657
C28 O1 Cu1 115.5(3) .
C7 N1 Ir1 115.4(4) .
C11 N1 Ir1 125.8(4) .
C11 N1 C7 118.8(5) .
C18 N2 Ir1 115.7(4) .
C22 N2 Ir1 125.0(4) .
C22 N2 C18 119.3(5) .
C23 N3 Ir1 126.5(4) .
C23 N3 C27 118.7(5) .
C27 N3 Ir1 114.6(4) .
C28 N4 Ir1 115.2(4) .
C28 N4 C29 118.1(5) .
C29 N4 Ir1 126.7(3) .
C34 N5 Cu1 123.2(4) .
C35 N5 Cu1 117.4(4) .
C35 N5 C34 118.3(5) .
C36 N6 Cu1 112.9(4) .
C40 N6 Cu1 127.4(4) .
C40 N6 C36 119.7(5) .
C2 C1 Ir1 129.3(4) .
C2 C1 C6 116.7(5) .
C6 C1 Ir1 113.9(4) .
C1 C2 H2 119.5 .
C1 C2 C3 121.1(6) .
C3 C2 H2 119.5 .
C2 C3 H3 119.8 .
C4 C3 C2 120.3(6) .
C4 C3 H3 119.8 .
C3 C4 H4 119.7 .
C3 C4 C5 120.6(6) .
C5 C4 H4 119.7 .
C4 C5 H5 119.8 .
C6 C5 C4 120.4(6) .
C6 C5 H5 119.8 .
C1 C6 C7 115.2(5) .
C5 C6 C1 120.8(6) .
C5 C6 C7 123.9(5) .
N1 C7 C6 114.1(5) .
N1 C7 C8 118.9(6) .
C8 C7 C6 127.0(6) .
C7 C8 H8 119.7 .
C9 C8 C7 120.6(6) .
C9 C8 H8 119.7 .
C8 C9 H9 120.3 .
C8 C9 C10 119.4(6) .
C10 C9 H9 120.3 .
C9 C10 H10 120.5 .
C11 C10 C9 119.0(6) .
C11 C10 H10 120.5 .
N1 C11 C10 123.3(6) .
N1 C11 H11 118.3 .
C10 C11 H11 118.3 .
C13 C12 Ir1 127.6(4) .
C17 C12 Ir1 114.7(4) .
C17 C12 C13 117.7(5) .
C12 C13 H13 120.2 .
C14 C13 C12 119.6(5) .
C14 C13 H13 120.2 .
C13 C14 H14 119.0 .
C15 C14 C13 122.0(6) .
C15 C14 H14 119.0 .
C14 C15 H15 120.1 .
C14 C15 C16 119.8(6) .
C16 C15 H15 120.1 .
C15 C16 H16 120.9 .
C15 C16 C17 118.3(6) .
C17 C16 H16 120.9 .
C12 C17 C16 122.6(5) .
C12 C17 C18 115.0(5) .
C16 C17 C18 122.4(5) .
N2 C18 C17 114.0(5) .
N2 C18 C19 120.3(5) .
C19 C18 C17 125.6(6) .
C18 C19 H19 120.3 .
C20 C19 C18 119.4(6) .
C20 C19 H19 120.3 .
C19 C20 H20 119.9 .
C21 C20 C19 120.1(6) .
C21 C20 H20 119.9 .
C20 C21 H21 121.0 .
C22 C21 C20 118.0(5) .
C22 C21 H21 121.0 .
N2 C22 C21 122.9(6) .
N2 C22 H22 118.5 .
C21 C22 H22 118.5 .
N3 C23 H23 118.6 .
N3 C23 C24 122.8(6) .
C24 C23 H23 118.6 .
C23 C24 H24 120.2 .
C25 C24 C23 119.5(6) .
C25 C24 H24 120.2 .
C24 C25 H25 121.1 .
C24 C25 C26 117.8(6) .
C26 C25 H25 121.1 .
C25 C26 H26 120.3 .
C27 C26 C25 119.3(6) .
C27 C26 H26 120.3 .
N3 C27 C26 121.8(5) .
N3 C27 C28 117.1(5) .
C26 C27 C28 121.0(5) .
O1 C28 N4 126.3(5) .
O1 C28 C27 118.5(5) .
N4 C28 C27 115.2(5) .
C30 C29 N4 118.8(5) .
C34 C29 N4 122.2(5) .
C34 C29 C30 119.0(5) .
C29 C30 H30 119.5 .
C31 C30 C29 121.0(5) .
C31 C30 H30 119.5 .
C30 C31 H31 119.7 .
C30 C31 C32 120.7(5) .
C32 C31 H31 119.7 .
C31 C32 H32 120.4 .
C33 C32 C31 119.1(5) .
C33 C32 H32 120.4 .
C32 C33 H33 119.5 .
C32 C33 C34 121.0(5) .
C34 C33 H33 119.5 .
C29 C34 N5 121.2(5) .
C29 C34 C33 119.2(5) .
C33 C34 N5 119.6(5) .
O2 C35 N5 129.7(5) .
O2 C35 C36 117.7(5) .
N5 C35 C36 112.6(5) .
N6 C36 C35 115.4(5) .
N6 C36 C37 122.0(5) .
C37 C36 C35 122.6(5) .
C36 C37 H37 120.4 .
C36 C37 C38 119.1(6) .
C38 C37 H37 120.4 .
C37 C38 H38 120.3 .
C39 C38 C37 119.4(6) .
C39 C38 H38 120.3 .
C38 C39 H39 120.7 .
C38 C39 C40 118.6(6) .
C40 C39 H39 120.7 .
N6 C40 C39 121.1(6) .
N6 C40 H40 119.5 .
C39 C40 H40 119.5 .

loop_
_geom_bond_atom_site_label_1
_geom_bond_atom_site_label_2
_geom_bond_distance
_geom_bond_site_symmetry_2
Ir1 N1 2.035(5) .
Ir1 N2 2.037(4) .
Ir1 N3 2.137(5) .
Ir1 N4 2.181(5) .
Ir1 C1 2.009(5) .
Ir1 C12 2.020(5) .
Cu1 Cl1 2.3140(16) .
Cu1 Cl1 2.5818(17) 2_657
Cu1 O1 1.976(4) .
Cu1 N5 1.968(5) .
Cu1 N6 2.019(5) .
Cl1 Cu1 2.5818(17) 2_657
O1 C28 1.287(6) .
O2 C35 1.248(7) .
N1 C7 1.394(7) .
N1 C11 1.351(7) .
N2 C18 1.361(7) .
N2 C22 1.357(7) .
N3 C23 1.327(7) .
N3 C27 1.348(7) .
N4 C28 1.318(7) .
N4 C29 1.437(7) .
N5 C34 1.453(7) .
N5 C35 1.316(7) .
N6 C36 1.348(7) .
N6 C40 1.326(7) .
C1 C2 1.401(8) .
C1 C6 1.436(8) .
C2 H2 0.9500 .
C2 C3 1.405(8) .
C3 H3 0.9500 .
C3 C4 1.352(10) .
C4 H4 0.9500 .
C4 C5 1.393(10) .
C5 H5 0.9500 .
C5 C6 1.370(8) .
C6 C7 1.455(9) .
C7 C8 1.408(8) .
C8 H8 0.9500 .
C8 C9 1.380(10) .
C9 H9 0.9500 .
C9 C10 1.383(10) .
C10 H10 0.9500 .
C10 C11 1.372(8) .
C11 H11 0.9500 .
C12 C13 1.415(8) .
C12 C17 1.385(8) .
C13 H13 0.9500 .
C13 C14 1.384(8) .
C14 H14 0.9500 .
C14 C15 1.370(9) .
C15 H15 0.9500 .
C15 C16 1.398(8) .
C16 H16 0.9500 .
C16 C17 1.402(8) .
C17 C18 1.475(7) .
C18 C19 1.399(8) .
C19 H19 0.9500 .
C19 C20 1.389(8) .
C20 H20 0.9500 .
C20 C21 1.388(9) .
C21 H21 0.9500 .
C21 C22 1.376(8) .
C22 H22 0.9500 .
C23 H23 0.9500 .
C23 C24 1.392(9) .
C24 H24 0.9500 .
C24 C25 1.376(10) .
C25 H25 0.9500 .
C25 C26 1.406(9) .
C26 H26 0.9500 .
C26 C27 1.389(8) .
C27 C28 1.492(8) .
C29 C30 1.401(8) .
C29 C34 1.395(8) .
C30 H30 0.9500 .
C30 C31 1.360(8) .
C31 H31 0.9500 .
C31 C32 1.387(8) .
C32 H32 0.9500 .
C32 C33 1.385(8) .
C33 H33 0.9500 .
C33 C34 1.397(8) .
C35 C36 1.523(8) .
C36 C37 1.360(8) .
C37 H37 0.9500 .
C37 C38 1.388(9) .
C38 H38 0.9500 .
C38 C39 1.371(9) .
C39 H39 0.9500 .
C39 C40 1.408(9) .
C40 H40 0.9500 .

loop_
_geom_torsion_atom_site_label_1
_geom_torsion_atom_site_label_2
_geom_torsion_atom_site_label_3
_geom_torsion_atom_site_label_4
_geom_torsion
Ir1 N1 C7 C6 1.3(6)
Ir1 N1 C7 C8 -179.3(4)
Ir1 N1 C11 C10 177.7(4)
Ir1 N2 C18 C17 -4.4(6)
Ir1 N2 C18 C19 179.8(4)
Ir1 N2 C22 C21 -179.8(4)
Ir1 N3 C23 C24 175.6(5)
Ir1 N3 C27 C26 -174.3(5)
Ir1 N3 C27 C28 8.1(6)
Ir1 N4 C28 O1 169.0(4)
Ir1 N4 C28 C27 -10.8(6)
Ir1 N4 C29 C30 -50.5(7)
Ir1 N4 C29 C34 126.8(5)
Ir1 C1 C2 C3 179.3(5)
Ir1 C1 C6 C5 -179.7(5)
Ir1 C1 C6 C7 -1.6(6)
Ir1 C12 C13 C14 176.4(4)
Ir1 C12 C17 C16 -175.9(4)
Ir1 C12 C17 C18 5.3(6)
Cu1 O1 C28 N4 90.5(6)
Cu1 O1 C28 C27 -89.7(5)
Cu1 N5 C34 C29 67.7(7)
Cu1 N5 C34 C33 -113.1(5)
Cu1 N5 C35 O2 178.7(5)
Cu1 N5 C35 C36 -3.3(6)
Cu1 N6 C36 C35 -1.7(6)
Cu1 N6 C36 C37 178.1(5)
Cu1 N6 C40 C39 -176.6(5)
O2 C35 C36 N6 -178.4(5)
O2 C35 C36 C37 1.7(9)
N1 C7 C8 C9 1.8(9)
N2 C18 C19 C20 -0.1(8)
N3 C23 C24 C25 -1.7(11)
N3 C27 C28 O1 -177.9(5)
N3 C27 C28 N4 2.0(7)
N4 C29 C30 C31 175.8(5)
N4 C29 C34 N5 4.2(8)
N4 C29 C34 C33 -174.9(5)
N5 C35 C36 N6 3.3(7)
N5 C35 C36 C37 -176.6(6)
N6 C36 C37 C38 0.7(9)
C1 C2 C3 C4 2.0(10)
C1 C6 C7 N1 0.2(7)
C1 C6 C7 C8 -179.2(6)
C2 C1 C6 C5 1.6(8)
C2 C1 C6 C7 179.7(5)
C2 C3 C4 C5 -1.1(10)
C3 C4 C5 C6 0.5(10)
C4 C5 C6 C1 -0.8(9)
C4 C5 C6 C7 -178.7(6)
C5 C6 C7 N1 178.2(6)
C5 C6 C7 C8 -1.1(10)
C6 C1 C2 C3 -2.2(9)
C6 C7 C8 C9 -178.8(6)
C7 N1 C11 C10 -0.6(8)
C7 C8 C9 C10 -1.3(10)
C8 C9 C10 C11 -0.1(9)
C9 C10 C11 N1 1.1(9)
C11 N1 C7 C6 179.7(5)
C11 N1 C7 C8 -0.9(8)
C12 C13 C14 C15 -1.1(9)
C12 C17 C18 N2 -0.6(7)
C12 C17 C18 C19 175.0(5)
C13 C12 C17 C16 1.9(8)
C13 C12 C17 C18 -177.0(5)
C13 C14 C15 C16 2.2(9)
C14 C15 C16 C17 -1.3(9)
C15 C16 C17 C12 -0.8(9)
C15 C16 C17 C18 178.0(5)
C16 C17 C18 N2 -179.4(5)
C16 C17 C18 C19 -3.9(9)
C17 C12 C13 C14 -1.0(8)
C17 C18 C19 C20 -175.3(5)
C18 N2 C22 C21 0.2(8)
C18 C19 C20 C21 0.4(9)
C19 C20 C21 C22 -0.4(9)
C20 C21 C22 N2 0.1(9)
C22 N2 C18 C17 175.6(5)
C22 N2 C18 C19 -0.2(8)
C23 N3 C27 C26 1.7(8)
C23 N3 C27 C28 -175.9(5)
C23 C24 C25 C26 1.5(12)
C24 C25 C26 C27 0.2(11)
C25 C26 C27 N3 -1.8(10)
C25 C26 C27 C28 175.7(6)
C26 C27 C28 O1 4.5(8)
C26 C27 C28 N4 -175.7(5)
C27 N3 C23 C24 0.1(9)
C28 N4 C29 C30 131.1(6)
C28 N4 C29 C34 -51.7(7)
C29 N4 C28 O1 -12.4(8)
C29 N4 C28 C27 167.8(4)
C29 C30 C31 C32 0.3(9)
C30 C29 C34 N5 -178.5(5)
C30 C29 C34 C33 2.3(8)
C30 C31 C32 C33 0.1(9)
C31 C32 C33 C34 0.8(9)
C32 C33 C34 N5 178.8(5)
C32 C33 C34 C29 -2.0(9)
C34 N5 C35 O2 10.2(9)
C34 N5 C35 C36 -171.7(5)
C34 C29 C30 C31 -1.5(9)
C35 N5 C34 C29 -124.6(6)
C35 N5 C34 C33 54.6(7)
C35 C36 C37 C38 -179.5(6)
C36 N6 C40 C39 1.8(9)
C36 C37 C38 C39 -2.2(10)
C37 C38 C39 C40 3.4(10)
C38 C39 C40 N6 -3.3(10)
C40 N6 C36 C35 179.7(5)
C40 N6 C36 C37 -0.5(9)

loop_
_smtbx_masks_void_nr
_smtbx_masks_void_average_x
_smtbx_masks_void_average_y
_smtbx_masks_void_average_z
_smtbx_masks_void_volume
_smtbx_masks_void_count_electrons
1 -0.500 0.500 0.000 408.4 115.6
